data_4513219
loop_
_publ_author_name
'Holstein, Philipp M.'
'Vogler, Maria'
'Larini, Paolo'
'Pilet, Guillaume'
'Clot, Eric'
'Baudoin, Olivier'

_publ_section_title
;
 Efficient Pd0-Catalyzed Asymmetric Activation of Primary and Secondary
 C--H Bonds Enabled by Modular Binepine Ligands and Carbonate Bases
;
_journal_issue 7
_journal_name_full 'ACS Catalysis'
_journal_page_first 4300
_journal_paper_doi 10.1021/acscatal.5b00898
_journal_volume 5
_journal_year 2015
_chemical_absolute_configuration ad
_chemical_formula_moiety 'C43 H38 N1 O3.50 P1 Pd1 S1'
_chemical_formula_sum 'C43 H38 N O3.5 P Pd S'
_chemical_formula_weight 794.22
_space_group_IT_number 92
_symmetry_cell_setting tetragonal
_symmetry_space_group_name_Hall 'P 4abw 2nw'
_symmetry_space_group_name_H-M 'P 41 21 2'
_atom_sites_solution_hydrogens difmap
_atom_sites_solution_primary direct
_cell_angle_alpha 90.0
_cell_angle_beta 90.0
_cell_angle_gamma 90.0
_cell_formula_units_Z 8
_cell_length_a 14.5165(2)
_cell_length_b 14.5165(2)
_cell_length_c 37.1387(10)
_cell_measurement_reflns_used 13517
_cell_measurement_temperature 293
_cell_measurement_theta_max 28
_cell_measurement_theta_min 3
_cell_volume 7826.2(3)
_computing_cell_refinement 'CrysAlis, (Oxford Diffraction, 2002)'
_computing_data_collection 'Gemini, (Oxford Diffraction, 2006)'
_computing_data_reduction 'CrysAlis, (Oxford Diffraction, 2002)'
_computing_molecular_graphics 'CAMERON (Watkin et al., 1996)'
_computing_publication_material 'CRYSTALS (Betteridge et al., 2003)'
_computing_structure_refinement 'CRYSTALS (Betteridge et al., 2003)'
_computing_structure_solution 'SIR97 (Altomare et al., 1999)'
_diffrn_ambient_temperature 293
_diffrn_measured_fraction_theta_full 0.996
_diffrn_measured_fraction_theta_max 0.944
_diffrn_measurement_device Area
_diffrn_measurement_device_type 'Oxford Diffraction Gemini'
_diffrn_measurement_method \w/2\q
_diffrn_radiation_monochromator graphite
_diffrn_radiation_type 'Mo K\a'
_diffrn_radiation_wavelength 0.71069
_diffrn_reflns_av_R_equivalents 0.036
_diffrn_reflns_limit_h_max 19
_diffrn_reflns_limit_h_min -17
_diffrn_reflns_limit_k_max 18
_diffrn_reflns_limit_k_min -16
_diffrn_reflns_limit_l_max 50
_diffrn_reflns_limit_l_min -50
_diffrn_reflns_number 40357
_diffrn_reflns_theta_full 25.305
_diffrn_reflns_theta_max 29.425
_diffrn_reflns_theta_min 2.806
_diffrn_standards_number 0
_exptl_absorpt_coefficient_mu 0.609
_exptl_absorpt_correction_T_max 0.94
_exptl_absorpt_correction_T_min 0.87
_exptl_absorpt_correction_type analytical
_exptl_absorpt_process_details
; 
 Analytical Absorption (De Meulenaer & Tompa, 1965) 
;
_exptl_crystal_colour colorless
_exptl_crystal_density_diffrn 1.348
_exptl_crystal_density_method 'not measured'
_exptl_crystal_description plate
_exptl_crystal_F_000 3264
_exptl_crystal_size_max 0.329
_exptl_crystal_size_mid 0.236
_exptl_crystal_size_min 0.098
_refine_diff_density_max 0.45
_refine_diff_density_min -0.67
_refine_ls_abs_structure_details 'Flack (1983), 3891 Friedel-pairs'
_refine_ls_abs_structure_Flack -0.02(2)
_refine_ls_extinction_method None
_refine_ls_goodness_of_fit_ref 1.0811
_refine_ls_hydrogen_treatment noref
_refine_ls_matrix_type full
_refine_ls_number_parameters 479
_refine_ls_number_reflns 7582
_refine_ls_number_restraints 6
_refine_ls_R_factor_all 0.0649
_refine_ls_R_factor_gt 0.0523
_refine_ls_shift/su_max 0.0023044
_refine_ls_shift/su_mean 0.0000686
_refine_ls_structure_factor_coef F
_refine_ls_weighting_details
;
 Method, part 1, Chebychev polynomial, (Watkin, 1994, Prince, 1982) 
 [weight] = 1.0/[A~0~*T~0~(x)+A~1~*T~1~(x) ... +A~n-1~]*T~n-1~(x)] 
 where A~i~ are the Chebychev coefficients listed below and x= Fcalc/Fmax 
 Method = Robust Weighting (Prince, 1982) 
 W = [weight] * [1-(deltaF/6*sigmaF)^2^]^2^ 
 A~i~ are: 
 7.26 4.34 6.52 2.37 
;
_refine_ls_weighting_scheme calc
_refine_ls_wR_factor_all 0.0505
_refine_ls_wR_factor_gt 0.0457
_refine_ls_wR_factor_ref 0.0442
_reflns_limit_h_max 14
_reflns_limit_h_min -13
_reflns_limit_k_max 19
_reflns_limit_k_min 0
_reflns_limit_l_max 50
_reflns_limit_l_min 0
_reflns_number_gt 8295
_reflns_number_total 9712
_reflns_threshold_expression I>2.0\s(I)
_oxford_diffrn_Wilson_B_factor 0.00
_oxford_diffrn_Wilson_scale 0.00
_oxford_refine_ls_r_factor_ref 0.0465
_oxford_refine_ls_scale 0.6869(10)
_oxford_reflns_number_all 9690
_oxford_reflns_threshold_expression_ref I>3.0\s(I)
_cod_data_source_file cs5b00898_si_004.cif
_cod_data_source_block 1
_cod_depositor_comments 'Adding full bibliography for 4513215--4513219.cif.'
_cod_original_sg_symbol_H-M 'P 41 21 2 '
_cod_original_formula_sum 'C43 H38 N1 O3.50 P1 Pd1 S1'
_cod_database_code 4513219

loop_
_symmetry_equiv_pos_as_xyz
x,y,z
-y+1/2,x+1/2,z+1/4
-x,-y,z+1/2
y+1/2,-x+1/2,z+3/4
-x+1/2,y+1/2,-z+1/4
y,x,-z
x+1/2,-y+1/2,-z+3/4
-y,-x,-z+1/2

loop_
_atom_site_label
_atom_site_type_symbol
_atom_site_fract_x
_atom_site_fract_y
_atom_site_fract_z
_atom_site_U_iso_or_equiv
_atom_site_occupancy
_atom_site_adp_type
_atom_site_refinement_flags_adp
Pd1 Pd 0.095410(17) 0.384237(16) 0.350228(7) 0.0423 1.0000 Uani .
P2 P 0.05187(6) 0.52740(6) 0.33597(2) 0.0416 1.0000 Uani .
C3 C 0.0853(3) 0.6144(2) 0.36955(8) 0.0476 1.0000 Uani .
C4 C 0.1866(3) 0.6341(2) 0.36597(9) 0.0472 1.0000 Uani .
C5 C 0.2183(3) 0.6886(2) 0.33854(9) 0.0473 1.0000 Uani .
C6 C 0.1502(3) 0.7316(2) 0.31354(10) 0.0471 1.0000 Uani .
C7 C 0.0969(3) 0.6747(2) 0.29216(9) 0.0454 1.0000 Uani .
C8 C 0.1085(3) 0.5717(2) 0.29482(9) 0.0472 1.0000 Uani .
C9 C 0.0269(3) 0.7123(3) 0.27026(10) 0.0573 1.0000 Uani .
C10 C 0.0068(3) 0.8034(3) 0.27162(12) 0.0601 1.0000 Uani .
C11 C 0.0567(3) 0.8639(2) 0.29372(10) 0.0506 1.0000 Uani .
C12 C 0.1302(3) 0.8281(2) 0.31454(9) 0.0488 1.0000 Uani .
C13 C 0.1800(3) 0.8907(3) 0.33667(11) 0.0571 1.0000 Uani .
C14 C 0.1563(4) 0.9815(3) 0.33864(13) 0.0657 1.0000 Uani .
C15 C 0.0828(4) 1.0158(3) 0.31928(13) 0.0678 1.0000 Uani .
C16 C 0.0338(3) 0.9586(3) 0.29711(13) 0.0612 1.0000 Uani .
C17 C 0.3150(3) 0.7010(2) 0.33343(11) 0.0492 1.0000 Uani .
C18 C 0.3771(3) 0.6588(3) 0.35749(11) 0.0562 1.0000 Uani .
C19 C 0.4743(3) 0.6680(3) 0.35143(16) 0.0687 1.0000 Uani .
C20 C 0.5059(3) 0.7169(4) 0.32351(16) 0.0754 1.0000 Uani .
C21 C 0.4441(4) 0.7594(4) 0.29930(15) 0.0788 1.0000 Uani .
C22 C 0.3537(3) 0.7517(3) 0.30362(13) 0.0645 1.0000 Uani .
C23 C 0.3425(3) 0.6067(3) 0.38612(12) 0.0670 1.0000 Uani .
C24 C 0.2490(3) 0.5930(3) 0.39000(10) 0.0578 1.0000 Uani .
C25 C -0.0703(2) 0.5432(2) 0.32766(9) 0.0442 1.0000 Uani .
C26 C -0.1184(3) 0.4678(3) 0.31422(11) 0.0577 1.0000 Uani .
C27 C -0.2123(3) 0.4736(4) 0.30770(13) 0.0747 1.0000 Uani .
C28 C -0.2582(3) 0.5559(5) 0.31452(14) 0.0772 1.0000 Uani .
C29 C -0.2115(3) 0.6297(4) 0.32680(13) 0.0705 1.0000 Uani .
C30 C -0.1178(3) 0.6248(3) 0.33440(12) 0.0604 1.0000 Uani .
O31 O 0.1486(3) 0.3620(2) 0.29661(8) 0.0743 1.0000 Uani .
S32 S 0.13867(9) 0.27372(8) 0.27803(3) 0.0670 1.0000 Uani .
O33 O 0.1983(4) 0.2067(3) 0.29675(13) 0.1151 1.0000 Uani .
O34 O 0.0504(4) 0.2423(6) 0.27316(17) 0.1520 1.0000 Uani .
C35 C 0.1909(7) 0.2904(5) 0.23603(17) 0.1190 1.0000 Uani .
N36 N 0.1494(3) 0.2589(2) 0.37034(9) 0.0577 1.0000 Uani .
C37 C 0.2223(3) 0.2848(3) 0.39559(11) 0.0560 1.0000 Uani .
C38 C 0.2029(3) 0.3444(3) 0.42369(11) 0.0548 1.0000 Uani .
C39 C 0.1053(3) 0.3794(3) 0.42914(9) 0.0576 1.0000 Uani .
C40 C 0.0479(2) 0.4006(2) 0.40024(9) 0.0450 1.0000 Uani .
C41 C -0.0427(3) 0.4259(3) 0.40697(10) 0.0587 1.0000 Uani .
C42 C -0.0759(4) 0.4309(5) 0.44196(12) 0.0910 1.0000 Uani .
C43 C -0.0191(5) 0.4130(6) 0.47029(12) 0.1133 1.0000 Uani .
C44 C 0.0705(4) 0.3871(5) 0.46389(11) 0.0901 1.0000 Uani .
C45 C 0.2715(4) 0.3667(4) 0.44801(14) 0.0771 1.0000 Uani .
C46 C 0.3577(4) 0.3326(5) 0.44394(18) 0.0867 1.0000 Uani .
C47 C 0.3778(4) 0.2746(5) 0.4154(2) 0.0940 1.0000 Uani .
C48 C 0.3102(4) 0.2508(3) 0.39113(15) 0.0782 1.0000 Uani .
O49 O 0.8593(5) 0.9726(7) 0.0820(2) 0.0940 0.5000 Uani U
C50 C 0.9233(9) 1.0295(9) 0.0908(3) 0.0846 0.5000 Uani .
C51 C 0.9328(12) 1.1010(8) 0.0641(4) 0.1047 0.5000 Uani .
C52 C 0.8781(11) 1.0726(13) 0.0347(4) 0.1211 0.5000 Uani .
C53 C 0.8515(11) 0.9796(13) 0.0444(4) 0.1190 0.5000 Uani U
H31 H 0.0714 0.5922 0.3933 0.0564 1.0000 Uiso .
H32 H 0.0507 0.6698 0.3650 0.0570 1.0000 Uiso .
H81 H 0.1734 0.5549 0.2962 0.0572 1.0000 Uiso .
H82 H 0.0814 0.5428 0.2737 0.0566 1.0000 Uiso .
H91 H -0.0050 0.6744 0.2547 0.0691 1.0000 Uiso .
H101 H -0.0410 0.8274 0.2579 0.0717 1.0000 Uiso .
H131 H 0.2307 0.8675 0.3494 0.0679 1.0000 Uiso .
H141 H 0.1922 1.0214 0.3528 0.0777 1.0000 Uiso .
H151 H 0.0678 1.0765 0.3215 0.0823 1.0000 Uiso .
H161 H -0.0156 0.9812 0.2840 0.0731 1.0000 Uiso .
H191 H 0.5152 0.6386 0.3672 0.0834 1.0000 Uiso .
H201 H 0.5681 0.7220 0.3195 0.0901 1.0000 Uiso .
H211 H 0.4662 0.7935 0.2796 0.0954 1.0000 Uiso .
H221 H 0.3136 0.7774 0.2864 0.0767 1.0000 Uiso .
H231 H 0.3827 0.5804 0.4031 0.0799 1.0000 Uiso .
H241 H 0.2272 0.5576 0.4089 0.0689 1.0000 Uiso .
H261 H -0.0875 0.4138 0.3091 0.0687 1.0000 Uiso .
H271 H -0.2444 0.4234 0.2987 0.0902 1.0000 Uiso .
H281 H -0.3214 0.5592 0.3107 0.0922 1.0000 Uiso .
H291 H -0.2420 0.6850 0.3305 0.0851 1.0000 Uiso .
H301 H -0.0860 0.6758 0.3437 0.0720 1.0000 Uiso .
H411 H -0.0814 0.4398 0.3877 0.0697 1.0000 Uiso .
H421 H -0.1374 0.4460 0.4460 0.1088 1.0000 Uiso .
H431 H -0.0405 0.4192 0.4938 0.1347 1.0000 Uiso .
H441 H 0.1083 0.3740 0.4833 0.1089 1.0000 Uiso .
H451 H 0.2576 0.4061 0.4676 0.0928 1.0000 Uiso .
H461 H 0.4039 0.3482 0.4604 0.1055 1.0000 Uiso .
H471 H 0.4366 0.2504 0.4126 0.1120 1.0000 Uiso .
H481 H 0.3233 0.2111 0.3718 0.0932 1.0000 Uiso .
H531 H 0.8937 0.9363 0.0338 0.1419 0.5000 Uiso .
H532 H 0.7891 0.9661 0.0365 0.1420 0.5000 Uiso .
H522 H 0.9139 1.0721 0.0127 0.1470 0.5000 Uiso .
H521 H 0.8256 1.1110 0.0319 0.1470 0.5000 Uiso .
H512 H 0.9957 1.1057 0.0567 0.1238 0.5000 Uiso .
H511 H 0.9110 1.1592 0.0731 0.1241 0.5000 Uiso .
H501 H 0.9083 1.0571 0.1137 0.1012 0.5000 Uiso .
H502 H 0.9807 0.9968 0.0929 0.1010 0.5000 Uiso .
H353 H 0.1898 0.2342 0.2228 0.1757 1.0000 Uiso .
H352 H 0.2536 0.3091 0.2399 0.1757 1.0000 Uiso .
H351 H 0.1593 0.3374 0.2227 0.1761 1.0000 Uiso .
H361 H 0.1052 0.2268 0.3825 0.0864 1.0000 Uiso .
H362 H 0.1729 0.2259 0.3516 0.0866 1.0000 Uiso .

loop_
_atom_site_aniso_label
_atom_site_aniso_U_11
_atom_site_aniso_U_22
_atom_site_aniso_U_33
_atom_site_aniso_U_23
_atom_site_aniso_U_13
_atom_site_aniso_U_12
Pd1 0.04774(14) 0.03817(13) 0.04090(11) -0.00138(10) 0.00348(10) 0.00520(9)
P2 0.0476(4) 0.0380(4) 0.0391(4) -0.0016(3) 0.0007(3) 0.0028(3)
C3 0.062(2) 0.0398(15) 0.0407(14) -0.0038(13) 0.0013(14) 0.0016(14)
C4 0.060(2) 0.0363(16) 0.0447(16) -0.0040(13) -0.0056(14) 0.0005(15)
C5 0.054(2) 0.0382(17) 0.0493(18) -0.0059(14) -0.0054(15) -0.0027(13)
C6 0.0483(18) 0.0410(17) 0.0519(19) 0.0044(14) -0.0027(15) -0.0039(14)
C7 0.0525(19) 0.0444(16) 0.0393(15) 0.0034(12) -0.0033(14) -0.0066(15)
C8 0.0567(19) 0.0427(16) 0.0423(15) -0.0014(12) -0.0001(15) -0.0040(15)
C9 0.066(2) 0.056(2) 0.0497(19) 0.0098(16) -0.0139(17) -0.0111(19)
C10 0.057(2) 0.065(2) 0.058(2) 0.0188(19) -0.0113(18) -0.0008(19)
C11 0.056(2) 0.0402(18) 0.055(2) 0.0170(15) 0.0070(16) -0.0024(14)
C12 0.057(2) 0.0429(17) 0.0471(16) 0.0094(13) 0.0017(15) -0.0053(14)
C13 0.059(2) 0.049(2) 0.064(2) -0.0011(17) -0.0009(17) -0.0134(16)
C14 0.078(3) 0.049(2) 0.070(3) -0.0024(19) 0.001(2) -0.007(2)
C15 0.088(3) 0.0388(18) 0.076(3) 0.0059(18) 0.016(2) -0.003(2)
C16 0.064(2) 0.054(2) 0.065(2) 0.0161(19) 0.012(2) 0.0099(19)
C17 0.0508(19) 0.0369(16) 0.060(2) -0.0030(15) -0.0114(16) 0.0029(14)
C18 0.058(2) 0.0466(18) 0.064(2) -0.0068(16) -0.0164(18) 0.0023(16)
C19 0.052(2) 0.061(2) 0.093(3) -0.011(2) -0.030(2) 0.0087(18)
C20 0.052(2) 0.077(3) 0.097(4) -0.008(3) -0.006(2) -0.008(2)
C21 0.062(3) 0.092(4) 0.083(3) 0.013(3) 0.001(2) -0.020(3)
C22 0.056(2) 0.065(3) 0.073(3) 0.009(2) -0.006(2) -0.0057(19)
C23 0.082(3) 0.055(2) 0.065(2) -0.0012(19) -0.034(2) 0.010(2)
C24 0.076(3) 0.050(2) 0.0477(18) 0.0032(15) -0.0118(17) -0.0019(19)
C25 0.0460(18) 0.0466(18) 0.0400(14) 0.0070(13) 0.0005(13) 0.0079(12)
C26 0.057(2) 0.061(2) 0.055(2) -0.0005(16) -0.0058(18) 0.0049(18)
C27 0.066(3) 0.091(3) 0.068(3) 0.003(2) -0.012(2) -0.007(3)
C28 0.055(2) 0.105(4) 0.072(3) 0.010(3) -0.009(2) 0.013(2)
C29 0.063(3) 0.080(3) 0.068(3) 0.008(2) -0.002(2) 0.024(2)
C30 0.057(2) 0.059(2) 0.065(2) 0.0002(17) -0.0043(17) 0.0155(18)
O31 0.114(3) 0.0538(16) 0.0553(15) -0.0095(12) 0.0281(16) 0.0027(15)
S32 0.0744(7) 0.0654(6) 0.0613(6) -0.0139(5) 0.0228(5) -0.0160(5)
O33 0.167(5) 0.072(2) 0.107(3) -0.008(2) 0.008(3) 0.045(3)
O34 0.100(4) 0.226(7) 0.131(4) 0.012(5) 0.010(3) -0.081(4)
C35 0.176(7) 0.101(5) 0.079(4) -0.028(3) 0.067(4) -0.019(5)
N36 0.071(2) 0.0391(15) 0.063(2) 0.0056(14) 0.0119(16) 0.0101(14)
C37 0.055(2) 0.0497(19) 0.064(2) 0.0128(17) 0.0050(17) 0.0170(15)
C38 0.057(2) 0.051(2) 0.056(2) 0.0085(16) -0.0050(16) 0.0090(17)
C39 0.067(2) 0.059(2) 0.0466(16) -0.0004(15) 0.0005(16) 0.0165(18)
C40 0.0489(16) 0.0462(17) 0.0398(14) -0.0009(14) 0.0016(13) 0.0114(14)
C41 0.058(2) 0.072(2) 0.0463(18) 0.0059(17) 0.0015(16) 0.0161(18)
C42 0.083(3) 0.139(5) 0.052(2) 0.007(3) 0.015(2) 0.058(3)
C43 0.104(4) 0.193(7) 0.042(2) 0.001(3) 0.010(2) 0.082(5)
C44 0.096(4) 0.130(5) 0.0446(19) 0.003(2) -0.008(2) 0.055(3)
C45 0.072(3) 0.082(3) 0.077(3) 0.013(3) -0.015(2) 0.019(2)
C46 0.057(3) 0.096(4) 0.107(4) 0.030(3) -0.017(3) 0.006(3)
C47 0.051(3) 0.100(4) 0.131(5) 0.036(4) 0.005(3) 0.032(3)
C48 0.076(3) 0.061(2) 0.097(4) 0.022(2) 0.023(3) 0.033(2)
O49 0.082(4) 0.127(6) 0.073(4) 0.034(4) -0.009(3) -0.056(4)
C50 0.093(7) 0.104(8) 0.058(5) 0.015(5) -0.006(5) -0.002(6)
C51 0.159(13) 0.057(6) 0.098(8) 0.005(5) -0.027(8) -0.031(7)
C52 0.111(10) 0.149(13) 0.104(9) 0.072(9) -0.033(8) -0.010(9)
C53 0.119(7) 0.160(9) 0.077(6) 0.021(6) -0.012(6) -0.062(7)

loop_
_atom_type_symbol
_atom_type_scat_dispersion_real
_atom_type_scat_dispersion_imag
_atom_type_scat_Cromer_Mann_a1
_atom_type_scat_Cromer_Mann_b1
_atom_type_scat_Cromer_Mann_a2
_atom_type_scat_Cromer_Mann_b2
_atom_type_scat_Cromer_Mann_a3
_atom_type_scat_Cromer_Mann_b3
_atom_type_scat_Cromer_Mann_a4
_atom_type_scat_Cromer_Mann_b4
_atom_type_scat_Cromer_Mann_c
_atom_type_scat_source
C 0.0033 0.0016 2.3100 20.8439 1.0200 10.2075 1.5886 0.5687 0.8650 51.6512 0.2156 'International Tables Vol C 4.2.6.8 and 6.1.1.4'
H 0.0000 0.0000 0.4930 10.5109 0.3229 26.1257 0.1402 3.1424 0.0408 57.7998 0.0030 'International Tables Vol C 4.2.6.8 and 6.1.1.4'
N 0.0061 0.0033 12.2126 0.0057 3.1322 9.8933 2.0125 28.9975 1.1663 0.5826 -11.5290 'International Tables Vol C 4.2.6.8 and 6.1.1.4'
O 0.0106 0.0060 3.0485 13.2771 2.2868 5.7011 1.5463 0.3239 0.8670 32.9089 0.2508 'International Tables Vol C 4.2.6.8 and 6.1.1.4'
P 0.1023 0.0942 6.4345 1.9067 4.1791 27.1570 1.7800 0.5260 1.4908 68.1645 1.1149 'International Tables Vol C 4.2.6.8 and 6.1.1.4'
S 0.1246 0.1234 6.9053 1.4679 5.2034 22.2151 1.4379 0.2536 1.5863 56.1720 0.8669 'International Tables Vol C 4.2.6.8 and 6.1.1.4'
Pd -0.9988 1.0072 19.3319 0.6987 15.5017 7.9893 5.2954 25.2052 0.6058 76.8986 5.2659 'International Tables Vol C 4.2.6.8 and 6.1.1.4'

loop_
_geom_angle_atom_site_label_1
_geom_angle_atom_site_label_2
_geom_angle_atom_site_label_3
_geom_angle
_geom_angle_publ_flag
P2 Pd1 O31 91.22(9) yes
P2 Pd1 N36 170.76(11) yes
O31 Pd1 N36 93.72(13) yes
P2 Pd1 C40 90.68(10) yes
O31 Pd1 C40 178.09(13) yes
N36 Pd1 C40 84.38(13) yes
Pd1 P2 C3 113.78(12) yes
Pd1 P2 C8 113.13(12) yes
C3 P2 C8 101.79(15) yes
Pd1 P2 C25 115.72(12) yes
C3 P2 C25 106.60(17) yes
C8 P2 C25 104.48(16) yes
P2 C3 C4 109.1(2) yes
P2 C3 H31 109.7 no
C4 C3 H31 110.5 no
P2 C3 H32 108.5 no
C4 C3 H32 109.7 no
H31 C3 H32 109.3 no
C3 C4 C5 120.2(3) yes
C3 C4 C24 119.6(3) yes
C5 C4 C24 120.1(4) yes
C4 C5 C6 118.8(3) yes
C4 C5 C17 120.1(3) yes
C6 C5 C17 121.0(3) yes
C5 C6 C7 118.5(3) yes
C5 C6 C12 121.8(3) yes
C7 C6 C12 119.1(3) yes
C6 C7 C8 119.5(3) yes
C6 C7 C9 120.1(3) yes
C8 C7 C9 120.2(3) yes
C7 C8 P2 110.4(2) yes
C7 C8 H81 111.1 no
P2 C8 H81 107.4 no
C7 C8 H82 109.2 no
P2 C8 H82 109.7 no
H81 C8 H82 109.1 no
C7 C9 C10 120.8(3) yes
C7 C9 H91 119.5 no
C10 C9 H91 119.7 no
C9 C10 C11 121.4(4) yes
C9 C10 H101 120.5 no
C11 C10 H101 118.1 no
C10 C11 C12 118.6(3) yes
C10 C11 C16 122.5(4) yes
C12 C11 C16 118.8(4) yes
C6 C12 C11 119.8(3) yes
C6 C12 C13 122.5(3) yes
C11 C12 C13 117.7(4) yes
C12 C13 C14 121.3(4) yes
C12 C13 H131 117.5 no
C14 C13 H131 121.2 no
C13 C14 C15 121.0(4) yes
C13 C14 H141 119.0 no
C15 C14 H141 119.9 no
C14 C15 C16 119.8(4) yes
C14 C15 H151 119.2 no
C16 C15 H151 121.0 no
C11 C16 C15 121.3(4) yes
C11 C16 H161 118.5 no
C15 C16 H161 120.3 no
C5 C17 C18 119.3(4) yes
C5 C17 C22 123.3(3) yes
C18 C17 C22 117.4(4) yes
C17 C18 C19 119.3(4) yes
C17 C18 C23 119.2(4) yes
C19 C18 C23 121.5(4) yes
C18 C19 C20 120.5(4) yes
C18 C19 H191 118.8 no
C20 C19 H191 120.7 no
C19 C20 C21 120.5(4) yes
C19 C20 H201 120.4 no
C21 C20 H201 119.0 no
C20 C21 C22 121.0(5) yes
C20 C21 H211 120.6 no
C22 C21 H211 118.4 no
C17 C22 C21 121.4(4) yes
C17 C22 H221 118.8 no
C21 C22 H221 119.8 no
C18 C23 C24 120.7(4) yes
C18 C23 H231 120.5 no
C24 C23 H231 118.8 no
C4 C24 C23 120.5(4) yes
C4 C24 H241 119.8 no
C23 C24 H241 119.7 no
P2 C25 C26 116.9(3) yes
P2 C25 C30 124.1(3) yes
C26 C25 C30 119.0(3) yes
C25 C26 C27 120.6(4) yes
C25 C26 H261 119.9 no
C27 C26 H261 119.6 no
C26 C27 C28 119.4(5) yes
C26 C27 H271 120.6 no
C28 C27 H271 120.1 no
C27 C28 C29 120.3(4) yes
C27 C28 H281 119.3 no
C29 C28 H281 120.5 no
C28 C29 C30 121.3(4) yes
C28 C29 H291 119.9 no
C30 C29 H291 118.8 no
C25 C30 C29 119.4(4) yes
C25 C30 H301 119.5 no
C29 C30 H301 121.1 no
Pd1 O31 S32 122.04(19) yes
O31 S32 O33 107.3(3) yes
O31 S32 O34 116.4(4) yes
O33 S32 O34 113.0(4) yes
O31 S32 C35 104.9(3) yes
O33 S32 C35 104.9(4) yes
O34 S32 C35 109.4(4) yes
S32 C35 H353 109.5 no
S32 C35 H352 108.4 no
H353 C35 H352 109.5 no
S32 C35 H351 110.5 no
H353 C35 H351 109.7 no
H352 C35 H351 109.2 no
Pd1 N36 C37 105.8(2) yes
Pd1 N36 H361 110.7 no
C37 N36 H361 108.8 no
Pd1 N36 H362 108.7 no
C37 N36 H362 110.7 no
H361 N36 H362 111.9 no
N36 C37 C38 119.7(3) yes
N36 C37 C48 120.1(4) yes
C38 C37 C48 120.2(4) yes
C37 C38 C39 120.0(4) yes
C37 C38 C45 119.4(4) yes
C39 C38 C45 120.4(4) yes
C38 C39 C40 122.0(3) yes
C38 C39 C44 119.3(4) yes
C40 C39 C44 118.7(4) yes
C39 C40 Pd1 118.9(2) yes
C39 C40 C41 119.1(3) yes
Pd1 C40 C41 121.8(3) yes
C40 C41 C42 120.8(4) yes
C40 C41 H411 119.4 no
C42 C41 H411 119.8 no
C41 C42 C43 120.2(5) yes
C41 C42 H421 119.7 no
C43 C42 H421 120.1 no
C42 C43 C44 119.4(4) yes
C42 C43 H431 120.2 no
C44 C43 H431 120.3 no
C39 C44 C43 121.8(4) yes
C39 C44 H441 119.3 no
C43 C44 H441 118.9 no
C38 C45 C46 120.5(5) yes
C38 C45 H451 119.3 no
C46 C45 H451 120.2 no
C45 C46 C47 120.2(5) yes
C45 C46 H461 120.2 no
C47 C46 H461 119.7 no
C46 C47 C48 120.2(4) yes
C46 C47 H471 120.8 no
C48 C47 H471 118.9 no
C37 C48 C47 119.4(5) yes
C37 C48 H481 119.9 no
C47 C48 H481 120.7 no
C50 O49 C53 105.4(8) yes
O49 C50 C51 110.8(9) yes
O49 C50 H501 109.1 no
C51 C50 H501 109.3 no
O49 C50 H502 109.2 no
C51 C50 H502 109.1 no
H501 C50 H502 109.3 no
C50 C51 C52 105.6(10) yes
C50 C51 H512 109.8 no
C52 C51 H512 109.8 no
C50 C51 H511 111.0 no
C52 C51 H511 109.9 no
H512 C51 H511 110.7 no
C51 C52 C53 103.4(10) yes
C51 C52 H522 110.6 no
C53 C52 H522 110.0 no
C51 C52 H521 111.4 no
C53 C52 H521 111.2 no
H522 C52 H521 110.1 no
C52 C53 O49 106.9(13) yes
C52 C53 H531 109.8 no
O49 C53 H531 108.0 no
C52 C53 H532 111.2 no
O49 C53 H532 111.1 no
H531 C53 H532 109.8 no

loop_
_geom_bond_atom_site_label_1
_geom_bond_atom_site_label_2
_geom_bond_distance
_geom_bond_publ_flag
Pd1 P2 2.2359(11) yes
Pd1 O31 2.160(3) yes
Pd1 N36 2.117(3) yes
Pd1 C40 1.996(3) yes
P2 C3 1.841(3) yes
P2 C8 1.850(3) yes
P2 C25 1.815(4) yes
C3 C4 1.504(6) yes
C3 H31 0.962 no
C3 H32 0.962 no
C4 C5 1.370(5) yes
C4 C24 1.404(5) yes
C5 C6 1.493(5) yes
C5 C17 1.428(5) yes
C6 C7 1.383(5) yes
C6 C12 1.432(5) yes
C7 C8 1.508(5) yes
C7 C9 1.411(5) yes
C8 H81 0.975 no
C8 H82 0.973 no
C9 C10 1.355(6) yes
C9 H91 0.924 no
C10 C11 1.403(6) yes
C10 H101 0.930 no
C11 C12 1.416(6) yes
C11 C16 1.420(6) yes
C12 C13 1.422(5) yes
C13 C14 1.364(6) yes
C13 H131 0.937 no
C14 C15 1.380(7) yes
C14 H141 0.940 no
C15 C16 1.368(7) yes
C15 H151 0.912 no
C16 H161 0.927 no
C17 C18 1.410(5) yes
C17 C22 1.443(6) yes
C18 C19 1.436(7) yes
C18 C23 1.397(7) yes
C19 C20 1.338(8) yes
C19 H191 0.937 no
C20 C21 1.411(8) yes
C20 H201 0.919 no
C21 C22 1.327(7) yes
C21 H211 0.938 no
C22 H221 0.940 no
C23 C24 1.380(7) yes
C23 H231 0.939 no
C24 H241 0.924 no
C25 C26 1.391(6) yes
C25 C30 1.393(5) yes
C26 C27 1.387(6) yes
C26 H261 0.924 no
C27 C28 1.390(8) yes
C27 H271 0.926 no
C28 C29 1.347(8) yes
C28 H281 0.931 no
C29 C30 1.390(6) yes
C29 H291 0.927 no
C30 H301 0.939 no
O31 S32 1.463(3) yes
S32 O33 1.477(5) yes
S32 O34 1.372(5) yes
S32 C35 1.751(5) yes
C35 H353 0.952 no
C35 H352 0.961 no
C35 H351 0.959 no
N36 C37 1.464(6) yes
N36 H361 0.913 no
N36 H362 0.912 no
C37 C38 1.385(6) yes
C37 C48 1.378(6) yes
C38 C39 1.518(5) yes
C38 C45 1.383(7) yes
C39 C40 1.393(5) yes
C39 C44 1.390(6) yes
C40 C41 1.388(5) yes
C41 C42 1.388(6) yes
C41 H411 0.931 no
C42 C43 1.362(7) yes
C42 H421 0.931 no
C43 C44 1.374(8) yes
C43 H431 0.931 no
C44 H441 0.925 no
C45 C46 1.354(8) yes
C45 H451 0.946 no
C46 C47 1.384(10) yes
C46 H461 0.934 no
C47 C48 1.378(9) yes
C47 H471 0.929 no
C48 H481 0.939 no
O49 C50 1.286(14) yes
O49 C53 1.406(16) yes
C50 C51 1.444(16) yes
C50 H501 0.965 no
C50 H502 0.962 no
C51 C52 1.41(2) yes
C51 H512 0.955 no
C51 H511 0.962 no
C52 C53 1.45(2) yes
C52 H522 0.969 no
C52 H521 0.949 no
C53 H531 0.961 no
C53 H532 0.973 no

loop_
_geom_hbond_atom_site_label_D
_geom_hbond_atom_site_label_H
_geom_hbond_atom_site_label_A
_geom_hbond_site_symmetry_A
_geom_hbond_angle_DHA
_geom_hbond_distance_DH
_geom_hbond_distance_HA
_geom_hbond_distance_DA
_geom_hbond_publ_flag
C46 H461 O34 7_555 128.7 0.934 2.574 3.242(8) yes
N36 H361 O49 8_665 167.1 0.913 2.139 3.035(8) yes
N36 H362 O33 . 151.8 0.912 2.088 2.924(8) yes
